data_4507480
loop_
_publ_author_name
'Karpinska, Jolanta'
'Erxleben, Andrea'
'McArdle, Patrick'

_publ_section_title
;
 Applications of Low Temperature Gradient Sublimation in Vacuo: Rapid
 Production of High Quality Crystals. The First Solvent-Free Crystals of
 Ethinyl Estradiol
;
_journal_issue 3
_journal_name_full 'Crystal Growth &amp; Design'
_journal_page_first 1122
_journal_paper_doi 10.1021/cg301479c
_journal_volume 13
_journal_year 2013
_chemical_formula_sum 'C10 H6 O2'
_chemical_formula_weight 158.15
_chemical_name_systematic
;
 ?
;
_space_group_IT_number 14
_symmetry_cell_setting monoclinic
_symmetry_space_group_name_Hall '-P 2ybc'
_symmetry_space_group_name_H-M 'P 1 21/c 1'
_atom_sites_solution_hydrogens geom
_atom_sites_solution_primary direct
_atom_sites_solution_secondary difmap
_audit_creation_method SHELXL-97
_cell_angle_alpha 90.00
_cell_angle_beta 94.486(3)
_cell_angle_gamma 90.00
_cell_formula_units_Z 4
_cell_length_a 8.1933(3)
_cell_length_b 7.7393(3)
_cell_length_c 11.4405(4)
_cell_measurement_reflns_used 2261
_cell_measurement_temperature 150.0
_cell_measurement_theta_max 29.0378
_cell_measurement_theta_min 3.1727
_cell_volume 723.22(5)
_computing_cell_refinement
;
CrysAlisPro, Oxford Diffraction Ltd.,
Version 1.171.34.36 (release 02-08-2010 CrysAlis171 .NET)
(compiled Aug  2 2010,13:00:58)
;
_computing_data_collection
;
CrysAlisPro, Oxford Diffraction Ltd.,
Version 1.171.34.36 (release 02-08-2010 CrysAlis171 .NET)
(compiled Aug  2 2010,13:00:58)
;
_computing_data_reduction
;
CrysAlisPro, Oxford Diffraction Ltd.,
Version 1.171.34.36 (release 02-08-2010 CrysAlis171 .NET)
(compiled Aug  2 2010,13:00:58)
;
_computing_molecular_graphics 'ORTEX (P.McArdle, 1995)'
_computing_publication_material 'SHELXL-97/2 (Sheldrick,1997)'
_computing_structure_refinement 'SHELXL-97 (Sheldrick, 1997)'
_computing_structure_solution 'SHELXS-97 (Sheldrick, 1990)'
_diffrn_ambient_temperature 150.0
_diffrn_detector_area_resol_mean 16.1048
_diffrn_measured_fraction_theta_full 0.996
_diffrn_measured_fraction_theta_max 0.996
_diffrn_measurement_details
;
  1 omega  -77.00    4.00   1.0000   10.0000
omega____ theta____ kappa____ phi______ frames
    -      -18.4841  -37.0000   30.0000 81
  
  2 omega  -48.00   48.00   1.0000   10.0000
omega____ theta____ kappa____ phi______ frames
    -       18.9528  -77.0000 -150.0000 96
  
  3 omega   -2.00   31.00   1.0000   10.0000
omega____ theta____ kappa____ phi______ frames
    -       18.9528   87.0000   50.0000 33
  
;
_diffrn_measurement_device_type 'Xcalibur, Sapphire3'
_diffrn_measurement_method '\w scans'
_diffrn_orient_matrix_UB_11 -0.0411464000
_diffrn_orient_matrix_UB_12 0.0193311000
_diffrn_orient_matrix_UB_21 -0.0206663000
_diffrn_orient_matrix_UB_22 -0.0884561000
_diffrn_orient_matrix_UB_23 -0.0077012000
_diffrn_orient_matrix_UB_31 -0.0736370000
_diffrn_orient_matrix_UB_32 0.0140520000
_diffrn_orient_matrix_UB_33 0.0273214000
_diffrn_radiation_monochromator graphite
_diffrn_radiation_source 'Enhance (Mo) X-ray Source'
_diffrn_radiation_type 'Mo K\a'
_diffrn_radiation_wavelength 0.7107
_diffrn_reflns_av_R_equivalents 0.0120
_diffrn_reflns_limit_h_max 10
_diffrn_reflns_limit_h_min -8
_diffrn_reflns_limit_k_max 10
_diffrn_reflns_limit_k_min -7
_diffrn_reflns_limit_l_max 14
_diffrn_reflns_limit_l_min -11
_diffrn_reflns_number 3141
_diffrn_reflns_theta_full 25.33
_diffrn_reflns_theta_max 25.35
_diffrn_reflns_theta_min 3.1727
_exptl_absorpt_coefficient_mu 0.102
_exptl_absorpt_correction_T_max 1.00000
_exptl_absorpt_correction_T_min 0.97291
_exptl_absorpt_correction_type multi-scan
_exptl_absorpt_process_details
;
CrysAlisPro, Oxford Diffraction Ltd.,
Version 1.171.34.36 (release 02-08-2010 CrysAlis171 .NET)
(compiled Aug  2 2010,13:00:58)
Empirical absorption correction using spherical harmonics,
 implemented in SCALE3 ABSPACK scaling algorithm.
;
_exptl_crystal_colour Colourless
_exptl_crystal_density_diffrn 1.452
_exptl_crystal_density_method 'not measured'
_exptl_crystal_description Parallelepiped
_exptl_crystal_F_000 328
_exptl_crystal_size_max 0.30
_exptl_crystal_size_mid 0.20
_exptl_crystal_size_min 0.20
_refine_diff_density_max 0.192
_refine_diff_density_min -0.164
_refine_diff_density_rms 0.037
_refine_ls_extinction_method none
_refine_ls_goodness_of_fit_ref 1.054
_refine_ls_hydrogen_treatment constr
_refine_ls_matrix_type full
_refine_ls_number_parameters 109
_refine_ls_number_reflns 1320
_refine_ls_number_restraints 0
_refine_ls_restrained_S_all 1.054
_refine_ls_R_factor_all 0.0347
_refine_ls_R_factor_gt 0.0306
_refine_ls_shift/su_max 0.001
_refine_ls_shift/su_mean 0.000
_refine_ls_structure_factor_coef Fsqd
_refine_ls_weighting_details 'calc w=1/[\s^2^(Fo^2^)+(0.0474P)^2^+0.1450P] where P=(Fo^2^+2Fc^2^)/3'
_refine_ls_weighting_scheme calc
_refine_ls_wR_factor_gt 0.0834
_refine_ls_wR_factor_ref 0.0859
_reflns_number_gt 1184
_reflns_number_total 1320
_reflns_threshold_expression >2sigma(I)
_cod_data_source_file cg301479c_si_001.cif
_cod_data_source_block 1_4naphthaquinone
_cod_depositor_comments
;
The following automatic conversions were performed:

'_symmetry_cell_setting' value 'Monoclinic' changed to 'monoclinic'
according to /home/saulius/struct/CIF-dictionaries/cif_core.dic
dictionary named 'cif_core.dic' version 2.4.2 from 2011-04-26.

Automatic conversion script
Id: cif_fix_values 1891 2012-01-12 08:04:46Z andrius 
;
_cod_original_cell_volume 723.23(4)
_cod_original_sg_symbol_H-M P21/c
_cod_database_code 4507480

loop_
_symmetry_equiv_pos_as_xyz
'x, y, z'
'x, -y+1/2, z+1/2'
'-x, -y, -z'
'-x, y-1/2, -z-1/2'

loop_
_atom_site_label
_atom_site_type_symbol
_atom_site_fract_x
_atom_site_fract_y
_atom_site_fract_z
_atom_site_U_iso_or_equiv
_atom_site_adp_type
_atom_site_occupancy
_atom_site_symmetry_multiplicity
_atom_site_calc_flag
_atom_site_refinement_flags
O1 O 0.03712(10) 0.21897(11) 0.88398(7) 0.0309(3) Uani 1 1 d .
O2 O 0.43458(10) 0.46154(11) 1.23867(7) 0.0292(2) Uani 1 1 d .
C1 C 0.12748(13) 0.27849(14) 0.96401(9) 0.0207(3) Uani 1 1 d .
C2 C 0.17816(13) 0.17266(14) 1.06769(10) 0.0229(3) Uani 1 1 d .
H2 H 0.1363 0.0615 1.0730 0.030 Uiso 1 1 calc R
C3 C 0.28210(13) 0.23143(15) 1.15393(10) 0.0229(3) Uani 1 1 d .
H3 H 0.3151 0.1578 1.2155 0.030 Uiso 1 1 calc R
C4 C 0.34644(12) 0.40922(14) 1.15495(9) 0.0200(3) Uani 1 1 d .
C5 C 0.29901(12) 0.52114(14) 1.05230(9) 0.0182(3) Uani 1 1 d .
C6 C 0.36055(13) 0.68849(15) 1.04700(10) 0.0220(3) Uani 1 1 d .
H6 H 0.4294 0.7316 1.1086 0.029 Uiso 1 1 calc R
C7 C 0.31896(14) 0.79045(15) 0.94978(10) 0.0243(3) Uani 1 1 d .
H7 H 0.3623 0.9011 0.9454 0.032 Uiso 1 1 calc R
C8 C 0.21302(14) 0.72850(15) 0.85873(10) 0.0247(3) Uani 1 1 d .
H8 H 0.1848 0.7982 0.7941 0.032 Uiso 1 1 calc R
C9 C 0.14930(13) 0.56351(14) 0.86380(10) 0.0215(3) Uani 1 1 d .
H9 H 0.0772 0.5230 0.8031 0.028 Uiso 1 1 calc R
C10 C 0.19295(12) 0.45781(14) 0.95980(9) 0.0183(3) Uani 1 1 d .

loop_
_atom_site_aniso_label
_atom_site_aniso_U_11
_atom_site_aniso_U_22
_atom_site_aniso_U_33
_atom_site_aniso_U_23
_atom_site_aniso_U_13
_atom_site_aniso_U_12
O1 0.0349(5) 0.0300(5) 0.0263(5) -0.0043(4) -0.0062(4) -0.0094(4)
O2 0.0321(5) 0.0285(5) 0.0251(5) -0.0035(3) -0.0098(4) 0.0019(4)
C1 0.0185(5) 0.0235(6) 0.0201(6) -0.0045(4) 0.0020(4) -0.0006(4)
C2 0.0231(6) 0.0177(5) 0.0282(6) -0.0005(5) 0.0036(4) -0.0007(4)
C3 0.0224(6) 0.0220(6) 0.0243(6) 0.0038(5) 0.0012(4) 0.0038(4)
C4 0.0171(5) 0.0225(6) 0.0201(6) -0.0034(4) 0.0006(4) 0.0042(4)
C5 0.0156(5) 0.0198(6) 0.0193(6) -0.0024(4) 0.0022(4) 0.0032(4)
C6 0.0192(5) 0.0223(6) 0.0244(6) -0.0062(4) 0.0009(4) -0.0005(4)
C7 0.0244(6) 0.0184(6) 0.0308(6) 0.0000(5) 0.0071(5) -0.0004(5)
C8 0.0258(6) 0.0260(6) 0.0230(6) 0.0053(5) 0.0056(5) 0.0048(5)
C9 0.0198(5) 0.0261(6) 0.0184(6) -0.0021(4) 0.0006(4) 0.0022(4)
C10 0.0158(5) 0.0203(6) 0.0190(6) -0.0029(4) 0.0033(4) 0.0019(4)

loop_
_atom_type_symbol
_atom_type_description
_atom_type_scat_dispersion_real
_atom_type_scat_dispersion_imag
_atom_type_scat_source
C C 0.0033 0.0016 'International Tables Vol C Tables 4.2.6.8 and 6.1.1.4'
H H 0.0000 0.0000 'International Tables Vol C Tables 4.2.6.8 and 6.1.1.4'
O O 0.0106 0.0060 'International Tables Vol C Tables 4.2.6.8 and 6.1.1.4'

loop_
_geom_angle_atom_site_label_1
_geom_angle_atom_site_label_2
_geom_angle_atom_site_label_3
_geom_angle
O1 C1 C2 120.63(10)
O1 C1 C10 121.71(10)
C2 C1 C10 117.65(9)
C3 C2 C1 121.99(10)
C3 C2 H2 119.0
C1 C2 H2 119.0
C2 C3 C4 122.17(10)
C2 C3 H3 118.9
C4 C3 H3 118.9
O2 C4 C3 120.30(10)
O2 C4 C5 121.86(10)
C3 C4 C5 117.83(9)
C6 C5 C10 119.77(10)
C6 C5 C4 120.21(10)
C10 C5 C4 120.02(10)
C7 C6 C5 119.86(10)
C7 C6 H6 120.1
C5 C6 H6 120.1
C6 C7 C8 120.41(10)
C6 C7 H7 119.8
C8 C7 H7 119.8
C9 C8 C7 120.24(10)
C9 C8 H8 119.9
C7 C8 H8 119.9
C8 C9 C10 120.05(10)
C8 C9 H9 120.0
C10 C9 H9 120.0
C9 C10 C5 119.65(10)
C9 C10 C1 120.09(10)
C5 C10 C1 120.26(10)

loop_
_geom_bond_atom_site_label_1
_geom_bond_atom_site_label_2
_geom_bond_distance
O1 C1 1.2217(13)
O2 C4 1.2226(13)
C1 C2 1.4742(16)
C1 C10 1.4900(15)
C2 C3 1.3320(16)
C2 H2 0.9300
C3 C4 1.4732(16)
C3 H3 0.9300
C4 C5 1.4863(15)
C5 C6 1.3928(16)
C5 C10 1.4041(15)
C6 C7 1.3844(16)
C6 H6 0.9300
C7 C8 1.3881(17)
C7 H7 0.9300
C8 C9 1.3824(16)
C8 H8 0.9300
C9 C10 1.3935(15)
C9 H9 0.9300

loop_
_cod_related_entry_id
_cod_related_entry_database
_cod_related_entry_code
1 ChemSpider 8215
